data_2009023
loop_
_publ_author_name
'Bern\`es, Sylvain'
'Aguilar, Julio C\'esar'
'Rodr\'iguez de San Miguel Guerrero, Eduardo'
'Nu\~nez Gayt\'an, Mar\'ia Elena'
'De Gyves, Josefina'

_publ_section_title
;
 Complexation of \w-thiocaprolactam with heavy metals: terminal and
 bridging coordination modes in cadmium and silver compounds
;
_journal_issue 10
_journal_name_full 'Acta Crystallographica Section C'
_journal_page_first 1627
_journal_page_last 1631
_journal_paper_doi 10.1107/S0108270199005569
_journal_volume 55
_journal_year 1999
_chemical_formula_moiety '[Ag4 (C6 H11 N S)8 ] (N O3)4'
_chemical_formula_sum 'C48 H88 Ag4 N12 O12 S8'
_chemical_formula_weight 1713.26
_chemical_melting_point .413E-305
_space_group_IT_number 14
_symmetry_cell_setting monoclinic
_symmetry_space_group_name_Hall '-P 2yn'
_symmetry_space_group_name_H-M 'P 1 21/n 1'
_audit_creation_method SHELXL-97
_cell_angle_alpha 90.00
_cell_angle_beta 100.898(7)
_cell_angle_gamma 90.00
_cell_formula_units_Z 2
_cell_length_a 14.3913(14)
_cell_length_b 11.0072(11)
_cell_length_c 22.163(2)
_cell_measurement_reflns_used 40
_cell_measurement_temperature 293(2)
_cell_measurement_theta_max 11.98
_cell_measurement_theta_min 4.59
_cell_volume 3447.5(6)
_computing_cell_refinement XSCANS
_computing_data_collection 'XSCANS (Fait, 1991)'
_computing_data_reduction XSCANS
_computing_molecular_graphics SHELXTL
_computing_publication_material SHELX97
_computing_structure_refinement 'SHELX97 (Sheldrick, 1997)'
_computing_structure_solution 'SHELXTL  (Sheldrick, 1995)'
_diffrn_ambient_temperature 293(2)
_diffrn_measured_fraction_theta_full 0.945
_diffrn_measured_fraction_theta_max 0.945
_diffrn_measurement_device_type 'Siemens P4'
_diffrn_measurement_method '\w scans'
_diffrn_radiation_monochromator graphite
_diffrn_radiation_type MoK\a
_diffrn_radiation_wavelength 0.71073
_diffrn_reflns_av_R_equivalents 0.0413
_diffrn_reflns_av_sigmaI/netI 0.0795
_diffrn_reflns_limit_h_max 17
_diffrn_reflns_limit_h_min -1
_diffrn_reflns_limit_k_max 13
_diffrn_reflns_limit_k_min -1
_diffrn_reflns_limit_l_max 26
_diffrn_reflns_limit_l_min -26
_diffrn_reflns_number 7629
_diffrn_reflns_theta_full 25.00
_diffrn_reflns_theta_max 25.00
_diffrn_reflns_theta_min 1.86
_diffrn_standards_decay_% 9.52
_diffrn_standards_interval_count 97
_diffrn_standards_number 3
_exptl_absorpt_coefficient_mu 1.423
_exptl_absorpt_correction_T_max 0.8825
_exptl_absorpt_correction_T_min 0.6912
_exptl_absorpt_correction_type psi-scan
_exptl_absorpt_process_details '(Fait, 1991)'
_exptl_crystal_colour pale_yellow
_exptl_crystal_density_diffrn 1.650
_exptl_crystal_density_method 'not measured'
_exptl_crystal_description plate
_exptl_crystal_F_000 1744
_exptl_crystal_size_max 0.40
_exptl_crystal_size_mid 0.12
_exptl_crystal_size_min 0.08
_refine_diff_density_max 0.937
_refine_diff_density_min -0.673
_refine_ls_extinction_coef 0.00028(16)
_refine_ls_extinction_method SHELXL
_refine_ls_goodness_of_fit_ref 1.010
_refine_ls_hydrogen_treatment constr
_refine_ls_matrix_type full
_refine_ls_number_parameters 389
_refine_ls_number_reflns 6070
_refine_ls_number_restraints 0
_refine_ls_restrained_S_all 1.010
_refine_ls_R_factor_all 0.1097
_refine_ls_R_factor_gt 0.0556
_refine_ls_shift/su_max 0.009
_refine_ls_shift/su_mean 0.001
_refine_ls_structure_factor_coef Fsqd
_refine_ls_weighting_details 'w = 1/[\s^2^(Fo^2^)+(0.0545P)^2^] where P=(Fo^2^+2Fc^2^)/3'
_refine_ls_weighting_scheme calc
_refine_ls_wR_factor_obs .1084
_refine_ls_wR_factor_ref 0.1295
_reflns_number_gt 3637
_reflns_number_total 6071
_reflns_threshold_expression I>2\s(I)
_cod_data_source_file fr1179.cif
_cod_data_source_block II
_cod_depositor_comments
;
The following automatic conversions were performed:
'_symmetry_cell_setting' value 'Monoclinic' changed to 'monoclinic'
according to '/home/saulius/struct/CIF-dictionaries/cif_core.dic'
dictionary named 'cif_core.dic' version 2.4.1 from 2010-06-29.

Automatic conversion script
Id: cif_fix_enum 1527 2010-12-29 10:47:43Z saulius 

The following automatic conversions were performed:

'_symmetry_cell_setting' value 'Monoclinic' changed to 'monoclinic'
according to /home/saulius/struct/CIF-dictionaries/cif_core.dic
dictionary named 'cif_core.dic' version 2.4.1 from 2010-06-29.

Automatic conversion script
Id: cif_fix_values 1715 2011-07-08 13:25:40Z adriana 

The following automatic conversions were performed:

'_refine_ls_weighting_scheme' value 'calc w =
1/[\s^2^(Fo^2^)+(0.0545P)^2^] where P=(Fo^2^+2Fc^2^)/3' was changed
to 'calc'. New tag '_refine_ls_weighting_details' was created. The
value of the new tag was set to 'w = 1/[\s^2^(Fo^2^)+(0.0545P)^2^]
where P=(Fo^2^+2Fc^2^)/3'.

Automatic conversion script
Id: cif_fix_values 3143 2015-03-26 13:38:13Z robertas 
;
_cod_original_sg_symbol_H-M 'P 21/n'
_cod_database_code 2009023

loop_
_symmetry_equiv_pos_as_xyz
'x, y, z'
'-x+1/2, y+1/2, -z+1/2'
'-x, -y, -z'
'x-1/2, -y-1/2, z-1/2'

loop_
_atom_site_label
_atom_site_fract_x
_atom_site_fract_y
_atom_site_fract_z
_atom_site_U_iso_or_equiv
_atom_site_adp_type
_atom_site_calc_flag
_atom_site_refinement_flags
_atom_site_occupancy
_atom_site_disorder_assembly
_atom_site_disorder_group
_atom_site_type_symbol
Ag1 .73479(4) .62776(5) .08979(3) .0555(2) Uani d . 1 . . Ag
Ag2 .44522(4) .45208(6) .05332(3) .0602(2) Uani d . 1 . . Ag
S1 .89561(12) .59116(18) .15109(8) .0538(5) Uani d . 1 . . S
S2 .56924(14) .29770(18) .04928(8) .0548(5) Uani d . 1 . . S
S3 .56789(11) .62081(17) .10483(8) .0456(4) Uani d . 1 . . S
S4 .72651(12) .51963(17) -.02032(8) .0479(4) Uani d . 1 . . S
N1 .9378(4) .8142(6) .1233(3) .0525(15) Uani d . 1 . . N
H1A .8779 .8203 .1100 .063 Uiso calc R 1 . . H
C1 .9671(5) .7110(7) .1482(3) .0452(17) Uani d . 1 . . C
C2 1.0712(5) .6987(8) .1749(4) .071(2) Uani d . 1 . . C
H2A 1.0818 .6218 .1964 .085 Uiso calc R 1 . . H
H2B 1.0896 .7630 .2047 .085 Uiso calc R 1 . . H
C3 1.1343(5) .7048(9) .1262(5) .088(3) Uani d . 1 . . C
H3A 1.1947 .6673 .1429 .105 Uiso calc R 1 . . H
H3B 1.1049 .6574 .0908 .105 Uiso calc R 1 . . H
C4 1.1520(6) .8319(9) .1051(5) .092(3) Uani d . 1 . . C
H4A 1.1833 .8781 .1404 .110 Uiso calc R 1 . . H
H4B 1.1952 .8268 .0765 .110 Uiso calc R 1 . . H
C5 1.0652(5) .9009(8) .0746(4) .072(2) Uani d . 1 . . C
H5A 1.0849 .9787 .0607 .086 Uiso calc R 1 . . H
H5B 1.0346 .8560 .0387 .086 Uiso calc R 1 . . H
C6 .9951(6) .9227(7) .1149(4) .067(2) Uani d . 1 . . C
H6A 1.0284 .9496 .1549 .080 Uiso calc R 1 . . H
H6B .9529 .9876 .0974 .080 Uiso calc R 1 . . H
N11 .6321(4) .3574(6) .1648(2) .0585(17) Uani d . 1 . . N
H11A .5733 .3689 .1658 .070 Uiso calc R 1 . . H
C11 .6519(5) .3130(7) .1141(3) .0567(19) Uani d . 1 . . C
C12 .7529(6) .2736(9) .1124(4) .077(3) Uani d . 1 . . C
H12A .7547 .2406 .0721 .093 Uiso calc R 1 . . H
H12B .7935 .3447 .1181 .093 Uiso calc R 1 . . H
C13 .7924(6) .1805(9) .1601(4) .087(3) Uani d . 1 . . C
H13A .8442 .1383 .1469 .105 Uiso calc R 1 . . H
H13B .7436 .1212 .1630 .105 Uiso calc R 1 . . H
C14 .8281(6) .2357(10) .2239(4) .091(3) Uani d . 1 . . C
H14A .8609 .1732 .2506 .110 Uiso calc R 1 . . H
H14B .8735 .2991 .2203 .110 Uiso calc R 1 . . H
C15 .7502(6) .2891(10) .2539(4) .092(3) Uani d . 1 . . C
H15A .7048 .2257 .2576 .110 Uiso calc R 1 . . H
H15B .7779 .3159 .2951 .110 Uiso calc R 1 . . H
C16 .7009(6) .3896(9) .2207(3) .078(3) Uani d . 1 . . C
H16A .7473 .4446 .2093 .093 Uiso calc R 1 . . H
H16B .6677 .4334 .2482 .093 Uiso calc R 1 . . H
N21 .5582(4) .8581(5) .0954(3) .0545(15) Uani d . 1 . . N
H21A .6158 .8513 .0904 .065 Uiso calc R 1 . . H
C21 .5142(4) .7589(6) .1031(3) .0417(16) Uani d . 1 . . C
C22 .4150(4) .7652(7) .1147(3) .0480(17) Uani d . 1 . . C
H22A .3902 .6835 .1158 .058 Uiso calc R 1 . . H
H22B .3756 .8079 .0809 .058 Uiso calc R 1 . . H
C23 .4091(5) .8299(7) .1749(3) .060(2) Uani d . 1 . . C
H23A .3523 .8031 .1886 .071 Uiso calc R 1 . . H
H23B .4629 .8055 .2059 .071 Uiso calc R 1 . . H
C24 .4076(6) .9665(8) .1707(4) .079(3) Uani d . 1 . . C
H24A .3978 .9995 .2096 .095 Uiso calc R 1 . . H
H24B .3544 .9910 .1394 .095 Uiso calc R 1 . . H
C25 .4987(6) 1.0214(8) .1554(4) .082(3) Uani d . 1 . . C
H25A .4937 1.1093 .1557 .099 Uiso calc R 1 . . H
H25B .5517 .9985 .1873 .099 Uiso calc R 1 . . H
C26 .5191(6) .9821(7) .0942(4) .071(2) Uani d . 1 . . C
H26A .4610 .9857 .0637 .085 Uiso calc R 1 . . H
H26B .5637 1.0385 .0817 .085 Uiso calc R 1 . . H
N31 .7446(4) .6766(6) -.1070(3) .0587(16) Uani d . 1 . . N
H31A .6881 .6532 -.1225 .070 Uiso calc R 1 . . H
C31 .7840(4) .6261(6) -.0559(3) .0452(16) Uani d . 1 . . C
C32 .8840(5) .6607(7) -.0274(3) .060(2) Uani d . 1 . . C
H32A .9011 .6197 .0119 .072 Uiso calc R 1 . . H
H32B .8860 .7475 -.0194 .072 Uiso calc R 1 . . H
C33 .9571(6) .6303(8) -.0661(4) .078(3) Uani d . 1 . . C
H33A 1.0188 .6270 -.0395 .094 Uiso calc R 1 . . H
H33B .9434 .5500 -.0836 .094 Uiso calc R 1 . . H
C34 .9618(7) .7185(9) -.1177(5) .090(3) Uani d . 1 . . C
H34A 1.0133 .6945 -.1377 .108 Uiso calc R 1 . . H
H34B .9765 .7985 -.1002 .108 Uiso calc R 1 . . H
C35 .8722(7) .7270(9) -.1659(4) .094(3) Uani d . 1 . . C
H35A .8586 .6476 -.1844 .113 Uiso calc R 1 . . H
H35B .8832 .7823 -.1979 .113 Uiso calc R 1 . . H
C36 .7862(6) .7702(9) -.1416(4) .082(3) Uani d . 1 . . C
H36A .8041 .8397 -.1150 .098 Uiso calc R 1 . . H
H36B .7384 .7969 -.1759 .098 Uiso calc R 1 . . H
N41 .7412(5) .9198(8) .0230(4) .075(2) Uani d . 1 . . N
O41 .6725(14) .886(2) -.0186(7) .132(7) Uani d P .50 . . O
O41' .6835(13) 1.001(2) .0076(8) .136(7) Uani d P .50 . . O
O42 .8069(6) .9483(9) .0031(4) .154(4) Uani d . 1 . . O
O43 .7458(3) .8689(5) .0738(3) .0701(15) Uani d . 1 . . O
N51 .4208(6) .4717(9) .2131(3) .079(2) Uani d . 1 . . N
O51 .3400(6) .4997(9) .2168(4) .138(3) Uani d . 1 . . O
O52 .4874(5) .5249(7) .2435(3) .108(2) Uani d . 1 . . O
O53 .4351(4) .3868(6) .1777(2) .0686(15) Uani d . 1 . . O

loop_
_atom_site_aniso_label
_atom_site_aniso_U_11
_atom_site_aniso_U_22
_atom_site_aniso_U_33
_atom_site_aniso_U_12
_atom_site_aniso_U_13
_atom_site_aniso_U_23
Ag1 .0410(3) .0554(4) .0735(4) -.0036(3) .0195(3) .0030(3)
Ag2 .0382(3) .0794(5) .0625(4) -.0033(3) .0086(2) .0062(3)
S1 .0441(10) .0539(12) .0648(11) -.0020(9) .0139(9) .0110(9)
S2 .0601(11) .0520(11) .0485(10) .0044(10) .0004(9) -.0063(9)
S3 .0315(8) .0444(10) .0612(10) -.0034(9) .0100(7) -.0021(9)
S4 .0391(9) .0534(11) .0519(10) -.0076(9) .0108(7) .0028(9)
N1 .036(3) .056(4) .067(4) -.002(3) .013(3) .003(3)
C1 .042(4) .055(5) .039(4) -.006(4) .009(3) .000(3)
C2 .052(5) .066(6) .084(5) -.006(5) -.014(4) .007(5)
C3 .032(4) .084(7) .149(8) .003(5) .023(5) .016(6)
C4 .055(5) .082(7) .142(8) -.011(5) .028(5) .016(6)
C5 .055(5) .068(6) .092(6) -.019(5) .012(4) .003(5)
C6 .059(5) .051(5) .090(6) -.016(4) .013(4) -.002(4)
N11 .049(3) .078(5) .046(3) .014(4) .002(3) .005(3)
C11 .065(5) .051(5) .053(4) .011(4) .008(4) .006(4)
C12 .064(5) .092(7) .080(5) .017(5) .023(4) .001(5)
C13 .069(6) .076(6) .119(8) .031(5) .023(6) .021(6)
C14 .063(6) .103(8) .099(7) .013(6) -.009(5) .028(6)
C15 .075(6) .122(9) .069(5) -.006(7) -.013(5) .024(6)
C16 .071(5) .104(7) .053(5) .012(6) -.001(4) .000(5)
N21 .039(3) .054(4) .074(4) .005(3) .020(3) .006(3)
C21 .036(3) .056(5) .032(3) -.005(4) .004(3) -.001(3)
C22 .033(3) .054(4) .058(4) .001(3) .012(3) -.007(4)
C23 .041(4) .089(6) .052(4) -.001(4) .019(3) -.003(4)
C24 .083(6) .070(6) .088(6) .018(5) .027(5) -.026(5)
C25 .085(6) .047(5) .114(7) .002(5) .019(6) -.019(5)
C26 .071(5) .045(5) .101(6) .012(4) .031(5) .011(5)
N31 .054(4) .072(4) .051(4) -.018(3) .011(3) .007(3)
C31 .043(4) .049(4) .045(4) -.010(4) .012(3) -.009(4)
C32 .043(4) .072(6) .070(5) -.017(4) .022(3) -.006(4)
C33 .061(5) .077(6) .109(7) -.007(5) .049(5) -.002(6)
C34 .085(7) .075(6) .129(8) -.013(6) .067(7) -.006(6)
C35 .136(9) .089(7) .076(6) -.012(7) .068(7) .007(5)
C36 .092(7) .089(7) .066(5) -.012(6) .019(5) .031(5)
N41 .059(4) .084(6) .090(6) .017(5) .037(4) .035(5)
O41 .109(13) .19(2) .084(10) -.016(15) -.016(9) .006(12)
O41' .106(12) .20(2) .110(13) .073(16) .036(10) .079(14)
O42 .136(7) .185(10) .159(7) -.002(7) .076(6) .073(7)
O43 .051(3) .078(4) .086(4) -.001(3) .026(3) .029(3)
N51 .074(5) .119(7) .044(4) -.022(6) .009(4) .006(4)
O51 .086(5) .181(9) .153(7) -.002(6) .039(5) -.065(6)
O52 .108(5) .138(7) .075(4) -.042(5) .010(4) -.008(4)
O53 .066(3) .083(4) .057(3) -.005(3) .012(3) .001(3)

loop_
_atom_type_symbol
_atom_type_description
_atom_type_scat_dispersion_real
_atom_type_scat_dispersion_imag
_atom_type_scat_source
C C 0.0033 0.0016 'International Tables Vol C Tables 4.2.6.8 and 6.1.1.4'
H H 0.0000 0.0000 'International Tables Vol C Tables 4.2.6.8 and 6.1.1.4'
N N 0.0061 0.0033 'International Tables Vol C Tables 4.2.6.8 and 6.1.1.4'
O O 0.0106 0.0060 'International Tables Vol C Tables 4.2.6.8 and 6.1.1.4'
S S 0.1246 0.1234 'International Tables Vol C Tables 4.2.6.8 and 6.1.1.4'
Ag Ag -0.8971 1.1015 'International Tables Vol C Tables 4.2.6.8 and 6.1.1.4'

loop_
_geom_angle_atom_site_label_1
_geom_angle_atom_site_label_2
_geom_angle_atom_site_label_3
_geom_angle_site_symmetry_1
_geom_angle_site_symmetry_3
_geom_angle
_geom_angle_publ_flag
S1 Ag1 S3 . . 138.14(6) y
S1 Ag1 S4 . . 107.48(6) y
S3 Ag1 S4 . . 103.24(6) y
S4 Ag2 S2 3_665 . 139.97(7) y
S4 Ag2 S3 3_665 . 125.85(6) y
S2 Ag2 S3 . . 94.02(6) y
S4 Ag2 Ag2 3_665 3_665 109.90(5) y
S2 Ag2 Ag2 . 3_665 75.22(5) y
S3 Ag2 Ag2 . 3_665 73.30(4) y
C1 S1 Ag1 . . 111.4(3) y
C11 S2 Ag2 . . 107.3(3) y
C21 S3 Ag1 . . 114.5(2) y
C21 S3 Ag2 . . 110.6(2) y
Ag1 S3 Ag2 . . 122.82(7) y
C31 S4 Ag2 . 3_665 108.8(2) y
C31 S4 Ag1 . . 99.9(2) y
Ag2 S4 Ag1 3_665 . 94.77(6) y
C1 N1 C6 . . 127.9(6) n
N1 C1 C2 . . 117.6(6) n
N1 C1 S1 . . 123.4(5) n
C2 C1 S1 . . 118.9(6) n
C1 C2 C3 . . 113.3(6) n
C4 C3 C2 . . 114.5(8) n
C5 C4 C3 . . 115.5(7) n
C6 C5 C4 . . 114.2(7) n
N1 C6 C5 . . 113.7(7) n
C11 N11 C16 . . 126.3(6) n
N11 C11 C12 . . 119.4(7) n
N11 C11 S2 . . 122.4(6) n
C12 C11 S2 . . 118.2(6) n
C13 C12 C11 . . 114.4(7) n
C12 C13 C14 . . 113.2(8) n
C15 C14 C13 . . 114.1(7) n
C16 C15 C14 . . 114.0(8) n
C15 C16 N11 . . 115.6(8) n
C21 N21 C26 . . 126.2(6) n
N21 C21 C22 . . 119.4(6) n
N21 C21 S3 . . 121.8(5) n
C22 C21 S3 . . 118.7(5) n
C21 C22 C23 . . 112.4(5) n
C24 C23 C22 . . 114.4(6) n
C23 C24 C25 . . 113.8(7) n
C26 C25 C24 . . 113.9(7) n
N21 C26 C25 . . 112.8(7) n
C31 N31 C36 . . 126.9(6) n
N31 C31 C32 . . 119.0(6) n
N31 C31 S4 . . 121.9(5) n
C32 C31 S4 . . 119.1(5) n
C31 C32 C33 . . 114.6(6) n
C34 C33 C32 . . 115.0(7) n
C33 C34 C35 . . 114.8(7) n
C34 C35 C36 . . 114.4(7) n
N31 C36 C35 . . 113.8(8) n
O42 N41 O41' . . 104.9(12) n
O42 N41 O43 . . 123.8(9) n
O41' N41 O43 . . 119.8(10) n
O42 N41 O41 . . 112.3(12) n
O41' N41 O41 . . 67.2(12) n
O43 N41 O41 . . 115.2(11) n
N41 O41 O41' . . 54.6(9) n
N41 O41' O41 . . 58.2(12) n
O52 N51 O51 . . 120.2(10) n
O52 N51 O53 . . 119.9(8) n
O51 N51 O53 . . 119.9(8) n

loop_
_geom_bond_atom_site_label_1
_geom_bond_atom_site_label_2
_geom_bond_site_symmetry_2
_geom_bond_distance
_geom_bond_publ_flag
Ag1 S1 . 2.4850(19) y
Ag1 S3 . 2.4878(17) y
Ag1 S4 . 2.6976(18) y
Ag2 S4 3_665 2.4608(17) y
Ag2 S2 . 2.478(2) y
Ag2 S3 . 2.6660(18) y
Ag2 Ag2 3_665 3.2548(11) y
S1 C1 . 1.682(7) y
S2 C11 . 1.691(7) y
S3 C21 . 1.702(7) y
S4 C31 . 1.710(7) y
S4 Ag2 3_665 2.4608(17) n
N1 C1 . 1.298(9) n
N1 C6 . 1.483(9) n
C1 C2 . 1.509(9) n
C2 C3 . 1.536(11) n
C3 C4 . 1.512(12) n
C4 C5 . 1.508(11) n
C5 C6 . 1.488(10) n
N11 C11 . 1.306(8) n
N11 C16 . 1.475(9) n
C11 C12 . 1.524(10) n
C12 C13 . 1.503(11) n
C13 C14 . 1.536(12) n
C14 C15 . 1.525(12) n
C15 C16 . 1.439(12) n
N21 C21 . 1.290(8) n
N21 C26 . 1.475(9) n
C21 C22 . 1.500(8) n
C22 C23 . 1.530(9) n
C23 C24 . 1.506(11) n
C24 C25 . 1.539(11) n
C25 C26 . 1.505(11) n
N31 C31 . 1.293(8) n
N31 C36 . 1.477(9) n
C31 C32 . 1.507(9) n
C32 C33 . 1.516(9) n
C33 C34 . 1.511(11) n
C34 C35 . 1.513(13) n
C35 C36 . 1.516(12) n
N41 O42 . 1.159(9) n
N41 O41' . 1.220(16) n
N41 O43 . 1.248(8) n
N41 O41 . 1.272(16) n
O41 O41' . 1.38(2) n
N51 O52 . 1.213(8) n
N51 O51 . 1.221(9) n
N51 O53 . 1.261(9) n

loop_
_geom_hbond_atom_site_label_D
_geom_hbond_atom_site_label_H
_geom_hbond_atom_site_label_A
_geom_hbond_site_symmetry_A
_geom_hbond_distance_DH
_geom_hbond_distance_HA
_geom_hbond_distance_DA
_geom_hbond_angle_DHA
_geom_hbond_publ_flag
N1 H1A O43 1_555 0.860 1.991 2.838 168.09 n
N11 H11A O53 1_555 0.860 2.065 2.921 173.41 n
N21 H21A O43 1_555 0.860 1.983 2.832 168.88 n
N31 H31A O53 3_665 0.860 2.003 2.845 166.00 n
N31 H31A O51 3_665 0.860 2.655 3.170 119.73 n
N31 H31A N51 3_665 0.860 2.681 3.426 145.80 n
N21 H21A N41 1_555 0.860 2.660 3.401 145.05 n

loop_
_geom_torsion_atom_site_label_1
_geom_torsion_atom_site_label_2
_geom_torsion_atom_site_label_3
_geom_torsion_atom_site_label_4
_geom_torsion_site_symmetry_1
_geom_torsion_site_symmetry_4
_geom_torsion
_geom_torsion_publ_flag
S3 Ag1 S1 C1 . . -126.6(2) n
S4 Ag1 S1 C1 . . 98.1(3) n
S4 Ag2 S2 C11 3_665 . -147.5(3) n
S3 Ag2 S2 C11 . . 37.4(3) n
Ag2 Ag2 S2 C11 3_665 . 109.0(3) n
S1 Ag1 S3 C21 . . 111.2(2) n
S4 Ag1 S3 C21 . . -112.4(2) n
S1 Ag1 S3 Ag2 . . -109.85(10) n
S4 Ag1 S3 Ag2 . . 26.62(10) n
S4 Ag2 S3 C21 3_665 . -8.0(2) n
S2 Ag2 S3 C21 . . 168.1(2) n
Ag2 Ag2 S3 C21 3_665 . 94.8(2) n
S4 Ag2 S3 Ag1 3_665 . -148.32(8) n
S2 Ag2 S3 Ag1 . . 27.75(9) n
Ag2 Ag2 S3 Ag1 3_665 . -45.51(7) n
S1 Ag1 S4 C31 . . -79.6(2) n
S3 Ag1 S4 C31 . . 129.3(2) n
S1 Ag1 S4 Ag2 . 3_665 170.38(6) n
S3 Ag1 S4 Ag2 . 3_665 19.19(7) n
C6 N1 C1 C2 . . 2.9(10) n
C6 N1 C1 S1 . . -176.0(5) n
Ag1 S1 C1 N1 . . 7.8(6) n
Ag1 S1 C1 C2 . . -171.1(5) n
N1 C1 C2 C3 . . -65.8(9) n
S1 C1 C2 C3 . . 113.1(7) n
C1 C2 C3 C4 . . 79.3(10) n
C2 C3 C4 C5 . . -61.6(12) n
C3 C4 C5 C6 . . 62.0(11) n
C1 N1 C6 C5 . . 62.4(10) n
C4 C5 C6 N1 . . -76.6(9) n
C16 N11 C11 C12 . . 8.7(12) n
C16 N11 C11 S2 . . -171.2(6) n
Ag2 S2 C11 N11 . . 26.4(7) n
Ag2 S2 C11 C12 . . -153.4(6) n
N11 C11 C12 C13 . . 56.5(11) n
S2 C11 C12 C13 . . -123.7(7) n
C11 C12 C13 C14 . . -80.2(10) n
C12 C13 C14 C15 . . 67.0(11) n
C13 C14 C15 C16 . . -62.9(12) n
C14 C15 C16 N11 . . 75.7(10) n
C11 N11 C16 C15 . . -68.2(11) n
C26 N21 C21 C22 . . -2.6(10) n
C26 N21 C21 S3 . . -179.0(6) n
Ag1 S3 C21 N21 . . -0.8(6) n
Ag2 S3 C21 N21 . . -144.7(5) n
Ag1 S3 C21 C22 . . -177.2(4) n
Ag2 S3 C21 C22 . . 38.9(5) n
N21 C21 C22 C23 . . -63.8(8) n
S3 C21 C22 C23 . . 112.7(6) n
C21 C22 C23 C24 . . 81.9(8) n
C22 C23 C24 C25 . . -63.9(9) n
C23 C24 C25 C26 . . 61.6(10) n
C21 N21 C26 C25 . . 67.0(10) n
C24 C25 C26 N21 . . -77.2(9) n
C36 N31 C31 C32 . . -1.7(11) n
C36 N31 C31 S4 . . 179.3(6) n
Ag2 S4 C31 N31 3_665 . -23.9(7) n
Ag1 S4 C31 N31 . . -122.5(6) n
Ag2 S4 C31 C32 3_665 . 157.0(5) n
Ag1 S4 C31 C32 . . 58.5(6) n
N31 C31 C32 C33 . . -62.5(10) n
S4 C31 C32 C33 . . 116.5(7) n
C31 C32 C33 C34 . . 79.2(10) n
C32 C33 C34 C35 . . -62.4(11) n
C33 C34 C35 C36 . . 61.3(11) n
C31 N31 C36 C35 . . 64.1(11) n
C34 C35 C36 N31 . . -76.0(10) n
O42 N41 O41 O41' . . -97.4(14) n
O43 N41 O41 O41' . . 113.5(13) n
O42 N41 O41' O41 . . 108.3(14) n
O43 N41 O41' O41 . . -106.9(14) n
